data_7102857
loop_
_publ_author_name
'Xu, Fenfen'
'Tard, C\'edric'
'Wang, Xiufeng'
'Ibrahim, Saad K'
'Hughes, David L'
'Zhong, Wei'
'Zeng, Xirui'
'Luo, Qiuyan'
'Liu, Xiaoming'
'Pickett, Christopher J'

_publ_section_title
;
 Controlling carbon monoxide binding at di-iron units related to the
 iron-only hydrogenase sub-site.
;
_journal_issue 5
_journal_name_full 'Chemical communications (Cambridge, England)'
_journal_page_first 606
_journal_page_last 608
_journal_paper_doi 10.1039/b712805c
_journal_year 2008
_chemical_formula_moiety 'C14 H11 Fe2 N O5 S2 '
_chemical_formula_structural 'Fe2 (CO)5 {MeC(CH2S)2-Py}]'
_chemical_formula_sum 'C14 H11 Fe2 N O5 S2'
_chemical_formula_weight 449.06
_chemical_name_common 'Compound A, X=2-pyridine'
_chemical_name_systematic
;
?
;
_space_group_IT_number 14
_symmetry_cell_setting monoclinic
_symmetry_space_group_name_Hall '-P 2yn'
_symmetry_space_group_name_H-M 'P 1 21/n 1'
_atom_sites_solution_hydrogens geom
_atom_sites_solution_primary direct
_atom_sites_solution_secondary difmap
_audit_creation_method SHELXL-97
_cell_angle_alpha 90.00
_cell_angle_beta 93.1280(10)
_cell_angle_gamma 90.00
_cell_formula_units_Z 4
_cell_length_a 9.5512(6)
_cell_length_b 11.9757(8)
_cell_length_c 14.9165(10)
_cell_measurement_reflns_used 0
_cell_measurement_temperature 298(2)
_cell_measurement_theta_max 28.22
_cell_measurement_theta_min 2.18
_cell_volume 1703.64(19)
_computing_cell_refinement 'Bruker SMART'
_computing_data_collection 'Bruker SMART'
_computing_data_reduction 'Bruker SAINT'
_computing_molecular_graphics 'SHELXP-97 (Sheldrick, 1990)'
_computing_publication_material 'SHELXP-97 (Sheldrick, 1990)'
_computing_structure_refinement 'SHELXL-97 (Sheldrick, 1997)'
_computing_structure_solution 'SHELXS-97 (Sheldrick, 1990)'
_diffrn_ambient_temperature 298(2)
_diffrn_measured_fraction_theta_full 0.976
_diffrn_measured_fraction_theta_max 0.976
_diffrn_measurement_device_type 'Bruker APEX-II area-detector diffractometer'
_diffrn_measurement_method 'phi and omega scans'
_diffrn_radiation_monochromator graphite
_diffrn_radiation_source 'fine-focus sealed tube'
_diffrn_radiation_type MoK\a
_diffrn_radiation_wavelength 0.71073
_diffrn_reflns_av_R_equivalents 0.0173
_diffrn_reflns_av_sigmaI/netI 0.0178
_diffrn_reflns_limit_h_max 12
_diffrn_reflns_limit_h_min -12
_diffrn_reflns_limit_k_max 15
_diffrn_reflns_limit_k_min -15
_diffrn_reflns_limit_l_max 18
_diffrn_reflns_limit_l_min -18
_diffrn_reflns_number 11353
_diffrn_reflns_theta_full 26.70
_diffrn_reflns_theta_max 26.70
_diffrn_reflns_theta_min 2.18
_diffrn_standards_decay_% 0
_diffrn_standards_interval_count 0
_diffrn_standards_interval_time 0
_diffrn_standards_number 0
_exptl_absorpt_coefficient_mu 1.971
_exptl_absorpt_correction_T_max 0.7964
_exptl_absorpt_correction_T_min 0.5114
_exptl_absorpt_correction_type multi-scan
_exptl_absorpt_process_details 'SADABS (Bruker, 2004)'
_exptl_crystal_colour black
_exptl_crystal_density_diffrn 1.751
_exptl_crystal_density_method 'not measured'
_exptl_crystal_description block
_exptl_crystal_F_000 904
_exptl_crystal_size_max 0.39
_exptl_crystal_size_mid 0.34
_exptl_crystal_size_min 0.12
_refine_diff_density_max 0.275
_refine_diff_density_min -0.192
_refine_diff_density_rms 0.043
_refine_ls_extinction_method none
_refine_ls_goodness_of_fit_ref 1.032
_refine_ls_hydrogen_treatment constr
_refine_ls_matrix_type full
_refine_ls_number_parameters 218
_refine_ls_number_reflns 3517
_refine_ls_number_restraints 0
_refine_ls_restrained_S_all 1.032
_refine_ls_R_factor_all 0.0254
_refine_ls_R_factor_gt 0.0211
_refine_ls_shift/su_max 0.001
_refine_ls_shift/su_mean 0.000
_refine_ls_structure_factor_coef Fsqd
_refine_ls_weighting_details 'calc w=1/[\s^2^(Fo^2^)+(0.0340P)^2^+0.1723P] where P=(Fo^2^+2Fc^2^)/3'
_refine_ls_weighting_scheme calc
_refine_ls_wR_factor_gt 0.0562
_refine_ls_wR_factor_ref 0.0575
_reflns_number_gt 3033
_reflns_number_total 3517
_reflns_threshold_expression >2sigma(I)
_cod_data_source_file b712805c.txt
_cod_data_source_block 1x
_cod_original_sg_symbol_H-M 'P 21/n'
_cod_database_code 7102857

loop_
_symmetry_equiv_pos_as_xyz
'x, y, z'
'-x+1/2, y+1/2, -z+1/2'
'-x, -y, -z'
'x-1/2, -y-1/2, z-1/2'

loop_
_atom_site_label
_atom_site_type_symbol
_atom_site_fract_x
_atom_site_fract_y
_atom_site_fract_z
_atom_site_U_iso_or_equiv
_atom_site_adp_type
_atom_site_occupancy
_atom_site_symmetry_multiplicity
_atom_site_calc_flag
_atom_site_refinement_flags
_atom_site_disorder_assembly
_atom_site_disorder_group
Fe1 Fe -0.03814(2) 0.197035(18) 0.199020(14) 0.03411(7) Uani 1 1 d . . .
Fe2 Fe 0.04438(3) 0.076699(19) 0.331160(16) 0.04002(8) Uani 1 1 d . . .
S1 S 0.18191(4) 0.19951(3) 0.26177(3) 0.03966(10) Uani 1 1 d . . .
S2 S -0.01979(4) 0.01021(3) 0.19339(3) 0.04218(11) Uani 1 1 d . . .
C1 C 0.13791(17) 0.16640(13) 0.04120(11) 0.0393(4) Uani 1 1 d . . .
C2 C 0.1782(2) 0.19261(16) -0.04500(12) 0.0522(5) Uani 1 1 d . . .
H2 H 0.2549 0.1565 -0.0677 0.063 Uiso 1 1 calc R . .
C3 C 0.1066(2) 0.27053(18) -0.09646(13) 0.0615(5) Uani 1 1 d . . .
H3 H 0.1340 0.2873 -0.1538 0.074 Uiso 1 1 calc R . .
C4 C -0.0055(2) 0.32323(18) -0.06265(13) 0.0597(5) Uani 1 1 d . . .
H4 H -0.0556 0.3768 -0.0962 0.072 Uiso 1 1 calc R . .
C5 C -0.0424(2) 0.29542(15) 0.02188(12) 0.0489(4) Uani 1 1 d . . .
H5 H -0.1196 0.3309 0.0444 0.059 Uiso 1 1 calc R . .
C6 C 0.22017(18) 0.07976(14) 0.09895(12) 0.0439(4) Uani 1 1 d . . .
C7 C 0.3385(2) 0.02656(18) 0.04676(15) 0.0659(6) Uani 1 1 d . . .
H7A H 0.4033 0.0835 0.0306 0.099 Uiso 1 1 calc R . .
H7B H 0.2989 -0.0087 -0.0066 0.099 Uiso 1 1 calc R . .
H7C H 0.3869 -0.0282 0.0839 0.099 Uiso 1 1 calc R . .
C8 C 0.12755(19) -0.01838(14) 0.12582(12) 0.0478(4) Uani 1 1 d . . .
H8A H 0.1874 -0.0720 0.1581 0.057 Uiso 1 1 calc R . .
H8B H 0.0917 -0.0545 0.0711 0.057 Uiso 1 1 calc R . .
C9 C 0.29314(17) 0.13360(15) 0.18228(12) 0.0479(4) Uani 1 1 d . . .
H9A H 0.3581 0.1894 0.1622 0.057 Uiso 1 1 calc R . .
H9B H 0.3482 0.0765 0.2140 0.057 Uiso 1 1 calc R . .
C10 C -0.22144(19) 0.18386(15) 0.18061(11) 0.0460(4) Uani 1 1 d . . .
C11 C -0.0599(2) 0.33354(16) 0.24045(13) 0.0523(4) Uani 1 1 d . . .
C12 C -0.1121(2) 0.01501(17) 0.36864(13) 0.0564(5) Uani 1 1 d . . .
C13 C 0.1705(2) -0.02464(16) 0.37300(13) 0.0575(5) Uani 1 1 d . . .
C14 C 0.0488(2) 0.17295(16) 0.42281(13) 0.0539(5) Uani 1 1 d . . .
O1 O -0.34124(14) 0.17679(15) 0.17109(10) 0.0738(4) Uani 1 1 d . . .
O2 O -0.0753(2) 0.42029(13) 0.27068(13) 0.0944(6) Uani 1 1 d . . .
O3 O -0.21167(19) -0.02371(16) 0.39355(12) 0.0888(5) Uani 1 1 d . . .
O4 O 0.2509(2) -0.08709(15) 0.39911(14) 0.0997(6) Uani 1 1 d . . .
O5 O 0.0507(2) 0.23459(15) 0.48061(12) 0.0911(5) Uani 1 1 d . . .
N1 N 0.02692(14) 0.21934(10) 0.07439(9) 0.0372(3) Uani 1 1 d . . .

loop_
_atom_site_aniso_label
_atom_site_aniso_U_11
_atom_site_aniso_U_22
_atom_site_aniso_U_33
_atom_site_aniso_U_23
_atom_site_aniso_U_13
_atom_site_aniso_U_12
Fe1 0.03084(13) 0.03794(13) 0.03354(13) -0.00364(9) 0.00174(9) 0.00176(9)
Fe2 0.04477(15) 0.03777(13) 0.03723(14) 0.00073(9) -0.00032(10) -0.00022(10)
S1 0.0351(2) 0.0390(2) 0.0443(2) -0.00333(16) -0.00400(17) -0.00283(16)
S2 0.0452(2) 0.0376(2) 0.0439(2) -0.00622(17) 0.00427(18) -0.00763(17)
C1 0.0341(9) 0.0424(8) 0.0421(9) -0.0071(7) 0.0068(7) -0.0047(7)
C2 0.0478(11) 0.0638(11) 0.0465(10) -0.0090(9) 0.0152(8) -0.0062(9)
C3 0.0734(14) 0.0752(13) 0.0367(10) 0.0045(9) 0.0097(9) -0.0117(12)
C4 0.0634(13) 0.0696(12) 0.0457(11) 0.0118(9) -0.0018(9) 0.0035(10)
C5 0.0475(11) 0.0548(10) 0.0443(10) 0.0032(8) 0.0011(8) 0.0079(8)
C6 0.0359(9) 0.0441(8) 0.0525(10) -0.0062(7) 0.0095(7) 0.0048(7)
C7 0.0530(12) 0.0684(13) 0.0785(15) -0.0075(11) 0.0234(10) 0.0184(11)
C8 0.0531(11) 0.0378(8) 0.0530(11) -0.0088(8) 0.0077(8) 0.0032(8)
C9 0.0313(9) 0.0537(10) 0.0584(11) -0.0017(8) 0.0007(8) 0.0045(8)
C10 0.0408(10) 0.0611(11) 0.0363(9) -0.0007(8) 0.0039(7) 0.0007(8)
C11 0.0489(11) 0.0530(10) 0.0539(11) -0.0101(9) -0.0065(8) 0.0100(9)
C12 0.0659(13) 0.0579(11) 0.0454(10) 0.0028(9) 0.0041(9) -0.0124(10)
C13 0.0707(13) 0.0486(10) 0.0523(11) -0.0006(9) -0.0027(9) 0.0071(10)
C14 0.0611(12) 0.0524(10) 0.0480(11) -0.0014(9) 0.0012(9) 0.0026(9)
O1 0.0344(8) 0.1162(13) 0.0706(10) 0.0050(9) 0.0013(6) -0.0036(8)
O2 0.1015(14) 0.0634(10) 0.1155(16) -0.0421(9) -0.0206(12) 0.0271(9)
O3 0.0826(12) 0.1056(13) 0.0802(11) 0.0041(10) 0.0221(9) -0.0365(11)
O4 0.1145(15) 0.0811(11) 0.1007(15) 0.0067(10) -0.0206(12) 0.0488(11)
O5 0.1239(16) 0.0821(11) 0.0665(11) -0.0323(9) -0.0012(10) 0.0071(11)
N1 0.0347(7) 0.0408(7) 0.0362(7) -0.0023(6) 0.0016(5) -0.0004(6)

loop_
_atom_type_symbol
_atom_type_description
_atom_type_scat_dispersion_real
_atom_type_scat_dispersion_imag
_atom_type_scat_source
C C 0.0033 0.0016 'International Tables Vol C Tables 4.2.6.8 and 6.1.1.4'
H H 0.0000 0.0000 'International Tables Vol C Tables 4.2.6.8 and 6.1.1.4'
N N 0.0061 0.0033 'International Tables Vol C Tables 4.2.6.8 and 6.1.1.4'
O O 0.0106 0.0060 'International Tables Vol C Tables 4.2.6.8 and 6.1.1.4'
S S 0.1246 0.1234 'International Tables Vol C Tables 4.2.6.8 and 6.1.1.4'
Fe Fe 0.3463 0.8444 'International Tables Vol C Tables 4.2.6.8 and 6.1.1.4'

loop_
_geom_angle_atom_site_label_1
_geom_angle_atom_site_label_2
_geom_angle_atom_site_label_3
_geom_angle
_geom_angle_site_symmetry_1
_geom_angle_site_symmetry_3
_geom_angle_publ_flag
C11 Fe1 C10 90.15(9) . . ?
C11 Fe1 N1 104.42(8) . . ?
C10 Fe1 N1 102.83(7) . . ?
C11 Fe1 S2 161.29(7) . . ?
C10 Fe1 S2 89.08(6) . . ?
N1 Fe1 S2 93.96(4) . . ?
C11 Fe1 S1 88.12(6) . . ?
C10 Fe1 S1 163.89(6) . . ?
N1 Fe1 S1 93.10(4) . . ?
S2 Fe1 S1 87.463(16) . . ?
C11 Fe1 Fe2 106.99(6) . . ?
C10 Fe1 Fe2 109.53(6) . . ?
N1 Fe1 Fe2 134.17(4) . . ?
S2 Fe1 Fe2 55.990(13) . . ?
S1 Fe1 Fe2 55.991(13) . . ?
C12 Fe2 C14 90.73(9) . . ?
C12 Fe2 C13 99.70(10) . . ?
C14 Fe2 C13 100.51(9) . . ?
C12 Fe2 S2 87.06(6) . . ?
C14 Fe2 S2 156.63(6) . . ?
C13 Fe2 S2 102.80(6) . . ?
C12 Fe2 S1 158.54(7) . . ?
C14 Fe2 S1 86.58(7) . . ?
C13 Fe2 S1 101.72(7) . . ?
S2 Fe2 S1 87.040(18) . . ?
C12 Fe2 Fe1 104.42(6) . . ?
C14 Fe2 Fe1 102.82(6) . . ?
C13 Fe2 Fe1 145.95(7) . . ?
S2 Fe2 Fe1 55.573(13) . . ?
S1 Fe2 Fe1 55.754(13) . . ?
C9 S1 Fe1 106.78(6) . . ?
C9 S1 Fe2 113.06(6) . . ?
Fe1 S1 Fe2 68.255(14) . . ?
C8 S2 Fe1 105.91(6) . . ?
C8 S2 Fe2 113.17(6) . . ?
Fe1 S2 Fe2 68.438(14) . . ?
N1 C1 C2 119.48(16) . . ?
N1 C1 C6 119.90(15) . . ?
C2 C1 C6 120.61(15) . . ?
C3 C2 C1 121.01(18) . . ?
C3 C2 H2 119.5 . . ?
C1 C2 H2 119.5 . . ?
C4 C3 C2 119.15(18) . . ?
C4 C3 H3 120.4 . . ?
C2 C3 H3 120.4 . . ?
C3 C4 C5 118.39(19) . . ?
C3 C4 H4 120.8 . . ?
C5 C4 H4 120.8 . . ?
N1 C5 C4 123.72(18) . . ?
N1 C5 H5 118.1 . . ?
C4 C5 H5 118.1 . . ?
C9 C6 C1 111.49(13) . . ?
C9 C6 C8 110.65(15) . . ?
C1 C6 C8 112.23(14) . . ?
C9 C6 C7 105.62(15) . . ?
C1 C6 C7 111.20(16) . . ?
C8 C6 C7 105.27(14) . . ?
C6 C7 H7A 109.5 . . ?
C6 C7 H7B 109.5 . . ?
H7A C7 H7B 109.5 . . ?
C6 C7 H7C 109.5 . . ?
H7A C7 H7C 109.5 . . ?
H7B C7 H7C 109.5 . . ?
C6 C8 S2 118.50(11) . . ?
C6 C8 H8A 107.7 . . ?
S2 C8 H8A 107.7 . . ?
C6 C8 H8B 107.7 . . ?
S2 C8 H8B 107.7 . . ?
H8A C8 H8B 107.1 . . ?
C6 C9 S1 117.13(12) . . ?
C6 C9 H9A 108.0 . . ?
S1 C9 H9A 108.0 . . ?
C6 C9 H9B 108.0 . . ?
S1 C9 H9B 108.0 . . ?
H9A C9 H9B 107.3 . . ?
O1 C10 Fe1 177.93(17) . . ?
O2 C11 Fe1 177.2(2) . . ?
O3 C12 Fe2 179.1(2) . . ?
O4 C13 Fe2 179.1(2) . . ?
O5 C14 Fe2 179.4(2) . . ?
C5 N1 C1 118.25(15) . . ?
C5 N1 Fe1 117.34(12) . . ?
C1 N1 Fe1 124.36(11) . . ?

loop_
_geom_bond_atom_site_label_1
_geom_bond_atom_site_label_2
_geom_bond_distance
_geom_bond_site_symmetry_2
_geom_bond_publ_flag
Fe1 C11 1.7639(18) . ?
Fe1 C10 1.7643(18) . ?
Fe1 N1 2.0099(14) . ?
Fe1 S2 2.2461(5) . ?
Fe1 S1 2.2538(5) . ?
Fe1 Fe2 2.5325(3) . ?
Fe2 C12 1.784(2) . ?
Fe2 C14 1.787(2) . ?
Fe2 C13 1.798(2) . ?
Fe2 S2 2.2572(5) . ?
Fe2 S1 2.2602(5) . ?
S1 C9 1.8152(18) . ?
S2 C8 1.8079(18) . ?
C1 N1 1.352(2) . ?
C1 C2 1.398(2) . ?
C1 C6 1.537(2) . ?
C2 C3 1.368(3) . ?
C2 H2 0.9300 . ?
C3 C4 1.363(3) . ?
C3 H3 0.9300 . ?
C4 C5 1.369(3) . ?
C4 H4 0.9300 . ?
C5 N1 1.351(2) . ?
C5 H5 0.9300 . ?
C6 C9 1.534(2) . ?
C6 C8 1.537(2) . ?
C6 C7 1.545(2) . ?
C7 H7A 0.9600 . ?
C7 H7B 0.9600 . ?
C7 H7C 0.9600 . ?
C8 H8A 0.9700 . ?
C8 H8B 0.9700 . ?
C9 H9A 0.9700 . ?
C9 H9B 0.9700 . ?
C10 O1 1.148(2) . ?
C11 O2 1.145(2) . ?
C12 O3 1.139(2) . ?
C13 O4 1.126(2) . ?
C14 O5 1.135(2) . ?
